data_4116921
loop_
_publ_author_name
'Wenbin Lin'
'Owen R. Evans'
'Ren-Gen Xiong'
'Zhiyong Wang'

_publ_section_title
;
 Supramolecular Engineering of Chiral and Acentric 2D Networks. Synthesis,
 Structures, and Second-Order Nonlinear Optical Properties of
 Bis(nicotinato)zinc and Bis{3-[2-(4-pyridyl)ethenyl]benzoato}cadmium
;
_journal_name_full 'Journal of the American Chemical Society'
_journal_page_first 13272
_journal_page_last 13273
_journal_paper_doi 10.1021/ja983415h
_journal_volume 120
_journal_year 1998
_chemical_compound_source
;
?
;
_chemical_formula_moiety ' C14 H10 Cd0.50 O2 N1 '
_chemical_formula_sum 'C14 H10 Cd0.5 N O2'
_chemical_formula_weight 280.44
_chemical_name_systematic
;
?
;
_space_group_IT_number 43
_symmetry_cell_setting orthorhombic
_symmetry_space_group_name_Hall 'F 2 -2d'
_symmetry_space_group_name_H-M 'F d d 2'
_atom_sites_solution_hydrogens geom
_atom_sites_solution_primary direct
_cell_angle_alpha 90.
_cell_angle_beta 90.
_cell_angle_gamma 90.
_cell_formula_units_Z 8
_cell_length_a 20.6215(4)
_cell_length_b 36.4257(2)
_cell_length_c 6.2408(1)
_cell_measurement_reflns_used 0
_cell_measurement_temperature 198
_cell_measurement_theta_max 0
_cell_measurement_theta_min 0
_cell_volume 4687.79(12)
_diffrn_ambient_temperature 0
_diffrn_measured_fraction_theta_max 1.000
_diffrn_measurement_method \w/2\q
_diffrn_radiation_type 'Mo K\a'
_diffrn_radiation_wavelength 0.71073
_diffrn_reflns_av_R_equivalents 0.07
_diffrn_reflns_limit_h_max 27
_diffrn_reflns_limit_h_min -20
_diffrn_reflns_limit_k_max 48
_diffrn_reflns_limit_k_min -43
_diffrn_reflns_limit_l_max 8
_diffrn_reflns_limit_l_min -8
_diffrn_reflns_number 7677
_diffrn_reflns_theta_max 28.24
_diffrn_reflns_theta_min 1.12
_diffrn_standards_decay_% 0.00
_diffrn_standards_interval_count 0
_diffrn_standards_interval_time 0
_diffrn_standards_number 0
_exptl_absorpt_coefficient_mu 0.96
_exptl_absorpt_correction_type none
_exptl_crystal_colour colorless
_exptl_crystal_density_diffrn 1.59
_exptl_crystal_description ' box '
_exptl_crystal_F_000 2248.45
_exptl_crystal_size_max 0.24
_exptl_crystal_size_mid 0.10
_exptl_crystal_size_min 0.01
_refine_diff_density_max 0.42
_refine_diff_density_min -0.42
_refine_ls_abs_structure_details 'Flack, 0 Friedel-pairs'
_refine_ls_abs_structure_Flack 0.57(12)
_refine_ls_extinction_method none
_refine_ls_goodness_of_fit_obs 1.1784
_refine_ls_hydrogen_treatment noref
_refine_ls_matrix_type full
_refine_ls_number_parameters 199
_refine_ls_number_reflns 1143
_refine_ls_R_factor_obs 0.0292
_refine_ls_shift/su_max 0.014378
_refine_ls_structure_factor_coef F
_refine_ls_weighting_details
;
 Chebychev polynomial with   3 parameters (Carruthers & Watkin, 1979)
 0.522 -0.635E-01 0.130
;
_refine_ls_weighting_scheme calc
_refine_ls_wR_factor_obs 0.0305
_reflns_limit_h_max 27
_reflns_limit_h_min 0
_reflns_limit_k_max 48
_reflns_limit_k_min 0
_reflns_limit_l_max 8
_reflns_limit_l_min 0
_reflns_number_observed 1143
_reflns_number_total 1562
_reflns_observed_criterion >1.50\s(I)
_cod_data_source_file ja983415h_2.cif
_cod_data_source_block Bis(3-(2-(4-pyridyl)ethenyl)benzoato)cadmium
_cod_depositor_comments
;
The following automatic conversions were performed:

'_symmetry_cell_setting' value 'orthorhombic ' changed to
'orthorhombic' according to the built-in table from CIF Core
dictionary named 'cif_core.dic' version 2.4.1 from 2010-06-29.

Automatic conversion script
Id: cif_fix_values 1715 2011-07-08 13:25:40Z adriana 
;
_cod_original_cell_volume 4687.8(1)
_cod_original_sg_symbol_H-M 'F d d 2 '
_cod_original_formula_sum ' C14 H10 Cd0.50 O2 N1 '
_cod_database_code 4116921

loop_
_symmetry_equiv_pos_as_xyz
x,y,z
x,y+1/2,z+1/2
x+1/2,y,z+1/2
x+1/2,y+1/2,z
-x+1/4,y+1/4,z+1/4
-x+1/4,y+3/4,z+3/4
-x+3/4,y+1/4,z+3/4
-x+3/4,y+3/4,z+1/4
x+1/4,-y+1/4,z+1/4
x+1/4,-y+3/4,z+3/4
x+3/4,-y+1/4,z+3/4
x+3/4,-y+3/4,z+1/4
-x+1/2,-y,z+1/2
-x+1/2,-y+1/2,z
-x,-y,z
-x,-y+1/2,z+1/2

loop_
_atom_site_aniso_label
_atom_site_aniso_U_11
_atom_site_aniso_U_22
_atom_site_aniso_U_33
_atom_site_aniso_U_23
_atom_site_aniso_U_13
_atom_site_aniso_U_12
Cd1 0.01926(18) 0.0252(2) 0.0239(2) 0.0000 0.0000 0.0006(4)
O2 0.049(3) 0.032(2) 0.050(4) -0.009(2) -0.033(3) 0.005(2)
C3 0.021(3) 0.030(3) 0.036(3) 0.002(3) -0.002(3) -0.002(2)
O4 0.033(2) 0.048(3) 0.026(2) -0.002(3) -0.007(3) 0.015(2)
C5 0.019(2) 0.026(2) 0.023(3) -0.003(2) -0.003(2) -0.0030(19)
C6 0.020(3) 0.034(3) 0.027(3) 0.004(3) 0.001(2) 0.005(3)
C7 0.025(2) 0.030(2) 0.022(2) -0.000(3) -0.004(2) 0.0008(19)
C8 0.029(3) 0.028(3) 0.031(3) 0.002(2) -0.010(3) 0.002(3)
C9 0.035(3) 0.028(3) 0.030(4) -0.008(3) -0.000(3) 0.002(3)
C10 0.025(3) 0.031(3) 0.028(3) -0.003(2) -0.004(2) -0.004(2)
C11 0.038(3) 0.031(3) 0.020(3) 0.002(2) -0.004(2) 0.000(2)
C12 0.028(3) 0.039(3) 0.024(3) -0.003(3) -0.003(3) 0.001(2)
C13 0.023(3) 0.026(3) 0.026(3) 0.008(2) -0.005(2) 0.001(2)
C14 0.020(3) 0.041(4) 0.030(3) -0.000(3) -0.001(2) -0.007(3)
C15 0.028(2) 0.031(3) 0.026(3) 0.002(3) 0.001(3) 0.001(2)
N16 0.027(2) 0.024(2) 0.031(3) 0.007(3) -0.002(3) 0.0018(19)
C17 0.021(3) 0.034(3) 0.026(3) 0.002(2) -0.002(2) 0.002(2)
C18 0.028(3) 0.033(3) 0.023(3) -0.004(2) -0.002(2) 0.006(2)

loop_
_atom_site_label
_atom_site_fract_x
_atom_site_fract_y
_atom_site_fract_z
_atom_site_U_iso_or_equiv
_atom_site_occupancy
_atom_site_thermal_displace_type
Cd1 0.0000 0.0000 0.3491(4) 0.0228 1.0000 Uani
O2 -0.0682(2) 0.05575(12) 0.3914(8) 0.0437 1.0000 Uani
C3 -0.0940(3) 0.04687(16) 0.219(1) 0.0288 1.0000 Uani
O4 -0.0767(2) 0.01891(13) 0.112(1) 0.0354 1.0000 Uani
C5 -0.1490(2) 0.06973(14) 0.1307(9) 0.0227 1.0000 Uani
C6 -0.1780(3) 0.06021(17) -0.061(1) 0.0268 1.0000 Uani
C7 -0.2319(2) 0.07990(14) -0.1414(11) 0.0257 1.0000 Uani
C8 -0.2532(3) 0.11025(16) -0.022(1) 0.0292 1.0000 Uani
C9 -0.2239(3) 0.12022(17) 0.1655(11) 0.0308 1.0000 Uani
C10 -0.1716(3) 0.09991(15) 0.247(1) 0.0280 1.0000 Uani
C11 -0.2655(3) 0.06697(15) -0.3336(9) 0.0296 1.0000 Uani
C12 -0.3264(3) 0.07565(15) -0.3873(12) 0.0302 1.0000 Uani
C13 -0.3612(3) 0.06053(14) -0.5721(9) 0.0249 1.0000 Uani
C14 -0.3331(3) 0.04226(19) -0.7426(11) 0.0302 1.0000 Uani
C15 -0.3707(2) 0.02683(14) -0.9024(12) 0.0286 1.0000 Uani
N16 -0.4358(2) 0.02949(14) -0.9055(13) 0.0273 1.0000 Uani
C17 -0.4637(3) 0.04758(16) -0.741(1) 0.0273 1.0000 Uani
C18 -0.4301(3) 0.06309(17) -0.579(1) 0.0280 1.0000 Uani
H61 -0.1616 0.0400 -0.1403 0.0340 1.0000 Uiso
H81 -0.2889 0.1243 -0.0735 0.0379 1.0000 Uiso
H91 -0.2391 0.1411 0.2416 0.0400 1.0000 Uiso
H101 -0.1519 0.1065 0.3789 0.0362 1.0000 Uiso
H111 -0.2423 0.0512 -0.4276 0.0371 1.0000 Uiso
H121 -0.3486 0.0928 -0.2994 0.0385 1.0000 Uiso
H141 -0.2872 0.0404 -0.7505 0.0374 1.0000 Uiso
H151 -0.3497 0.0138 -1.0146 0.0371 1.0000 Uiso
H171 -0.5097 0.0495 -0.7384 0.0349 1.0000 Uiso
H181 -0.4525 0.0758 -0.4686 0.0361 1.0000 Uiso

loop_
_atom_type_symbol
_atom_type_scat_dispersion_real
_atom_type_scat_dispersion_imag
_atom_type_scat_Cromer_Mann_a1
_atom_type_scat_Cromer_Mann_b1
_atom_type_scat_Cromer_Mann_a2
_atom_type_scat_Cromer_Mann_b2
_atom_type_scat_Cromer_Mann_a3
_atom_type_scat_Cromer_Mann_b3
_atom_type_scat_Cromer_Mann_a4
_atom_type_scat_Cromer_Mann_b4
_atom_type_scat_Cromer_Mann_c
_atom_type_scat_source
'C   ' 0.0020 0.0020 2.3100 20.8439 1.0200 10.2075 1.5886 0.5687 0.8650 51.6512 0.2156 International_Tables_Vol_IV_Table_2.2B
'H   ' 0.0000 0.0000 0.4930 10.5109 0.3229 26.1257 0.1402 3.1424 0.0408 57.7997 0.0030 International_Tables_Vol_IV_Table_2.2B
'N   ' 0.0040 0.0030 12.2126 0.0057 3.1322 9.8933 2.0125 28.9975 1.1663 0.5826 -11.5290 International_Tables_Vol_IV_Table_2.2B
'O   ' 0.0080 0.0060 3.0485 13.2771 2.2868 5.7011 1.5463 0.3239 0.8670 32.9089 0.2508 International_Tables_Vol_IV_Table_2.2B
'Cd  ' -1.0050 1.2020 19.2214 0.5946 17.6444 6.9089 4.4610 24.7008 1.6029 87.4825 5.0694 International_Tables_Vol_IV_Table_2.2B

loop_
_geom_angle_atom_site_label_1
_geom_angle_site_symmetry_1
_geom_angle_atom_site_label_2
_geom_angle_atom_site_label_3
_geom_angle_site_symmetry_3
_geom_angle
_geom_angle_publ_flag
O2 . Cd1 O2 15_454 167.8(3) yes
O2 . Cd1 O4 . 55.08(18) yes
O2 15_454 Cd1 O4 . 135.3(2) yes
O2 . Cd1 O4 15_454 135.3(2) yes
O2 15_454 Cd1 O4 15_454 55.08(18) yes
O4 . Cd1 O4 15_454 98.7(3) yes
O2 . Cd1 N16 3_556 82.69(17) yes
O2 15_454 Cd1 N16 3_556 89.16(19) yes
O4 . Cd1 N16 3_556 134.03(17) yes
O2 . Cd1 N16 13_456 89.16(19) yes
O2 15_454 Cd1 N16 13_456 82.69(17) yes
O4 . Cd1 N16 13_456 100.13(18) yes
O4 15_454 Cd1 N16 3_556 100.13(18) yes
O4 15_454 Cd1 N16 13_456 134.03(17) yes
N16 3_556 Cd1 N16 13_456 96.1(4) yes
Cd1 . O2 C3 . 86.4(4) yes
O2 . C3 O4 . 123.0(6) yes
O2 . C3 C5 . 119.7(6) yes
O4 . C3 C5 . 117.3(6) yes
Cd1 . O4 C3 . 95.4(4) yes
C3 . C5 C6 . 120.3(5) yes
C3 . C5 C10 . 119.6(5) yes
C6 . C5 C10 . 120.1(5) yes
C5 . C6 C7 . 121.4(6) yes
C5 . C6 H61 . 119.3(6) no
C7 . C6 H61 . 119.3(6) no
C6 . C7 C8 . 117.2(6) yes
C6 . C7 C11 . 120.0(5) yes
C8 . C7 C11 . 122.7(5) yes
C7 . C8 C9 . 121.7(6) yes
C7 . C8 H81 . 119.2(6) no
C9 . C8 H81 . 119.1(7) no
C8 . C9 C10 . 120.6(6) yes
C8 . C9 H91 . 119.7(7) no
C10 . C9 H91 . 119.7(6) no
C5 . C10 C9 . 119.0(5) yes
C5 . C10 H101 . 120.5(5) no
C9 . C10 H101 . 120.5(6) no
C7 . C11 C12 . 125.0(5) yes
C7 . C11 H111 . 117.5(5) no
C12 . C11 H111 . 117.5(6) no
C11 . C12 C13 . 124.6(6) yes
C11 . C12 H121 . 117.6(6) no
C13 . C12 H121 . 117.7(5) no
C12 . C13 C14 . 125.6(5) yes
C12 . C13 C18 . 119.2(5) yes
C14 . C13 C18 . 115.2(5) yes
C13 . C14 C15 . 121.1(5) yes
C13 . C14 H141 . 119.4(6) no
C15 . C14 H141 . 119.4(6) no
C14 . C15 N16 . 122.6(7) yes
C14 . C15 H151 . 118.7(5) no
N16 . C15 H151 . 118.7(7) no
Cd1 3_453 N16 C15 . 123.5(5) yes
Cd1 3_453 N16 C17 . 119.5(4) yes
C15 . N16 C17 . 116.7(7) yes
N16 . C17 C18 . 123.7(5) yes
N16 . C17 H171 . 118.1(6) no
C18 . C17 H171 . 118.2(6) no
C13 . C18 C17 . 120.5(6) yes
C13 . C18 H181 . 119.7(6) no
C17 . C18 H181 . 119.8(6) no

loop_
_geom_bond_atom_site_label_1
_geom_bond_atom_site_label_2
_geom_bond_site_symmetry_2
_geom_bond_distance
_geom_bond_publ_flag
Cd1 O2 . 2.484(4) yes
Cd1 O2 15_454 2.484(4) yes
Cd1 O4 . 2.273(6) yes
Cd1 O4 15_454 2.273(6) yes
Cd1 N16 3_556 2.291(7) yes
Cd1 N16 13_456 2.291(7) yes
O2 C3 . 1.240(8) yes
C3 O4 . 1.271(8) yes
C3 C5 . 1.511(7) yes
C5 C6 . 1.382(8) yes
C5 C10 . 1.396(8) yes
C6 C7 . 1.415(7) yes
C6 H61 . 0.950(6) no
C7 C8 . 1.402(8) yes
C7 C11 . 1.463(8) yes
C8 C9 . 1.368(8) yes
C8 H81 . 0.950(6) no
C9 C10 . 1.403(9) yes
C9 H91 . 0.950(6) no
C10 H101 . 0.951(6) no
C11 C12 . 1.336(7) yes
C11 H111 . 0.951(6) no
C12 C13 . 1.466(8) yes
C12 H121 . 0.950(6) no
C13 C14 . 1.382(9) yes
C13 C18 . 1.425(8) yes
C14 C15 . 1.382(9) yes
C14 H141 . 0.950(6) no
C15 N16 . 1.348(7) yes
C15 H151 . 0.950(6) no
N16 C17 . 1.351(9) yes
C17 C18 . 1.348(8) yes
C17 H171 . 0.950(5) no
C18 H181 . 0.951(6) no
